data_2216016
loop_
_publ_author_name
'Dai, Hong'
'Zhang, Xin'
'Liu, Jian-Bing'
'Yu, Hai-Bo'
'Fang, Jian-Xin'

_publ_section_title
;
 (Benzoyl)[2-(cyanoimino)-1,3-thiazolidin-2-yl]methyl acetate
;
_journal_coeditor_code IS2211
_journal_issue 11
_journal_name_full 'Acta Crystallographica Section E'
_journal_page_first o4211
_journal_page_last o4211
_journal_paper_doi 10.1107/S1600536807047472
_journal_volume 63
_journal_year 2007
_chemical_formula_iupac 'C14 H13 N3 O3 S'
_chemical_formula_moiety 'C14 H13 N3 O3 S'
_chemical_formula_sum 'C14 H13 N3 O3 S'
_chemical_formula_weight 303.33
_chemical_name_systematic
;
(Benzoyl)[2-(cyanoimino)-1,3-thiazolidin-2-yl]methyl acetate
;
_space_group_IT_number 14
_symmetry_cell_setting monoclinic
_symmetry_space_group_name_Hall '-P 2yn'
_symmetry_space_group_name_H-M 'P 1 21/n 1'
_atom_sites_solution_hydrogens geom
_atom_sites_solution_primary direct
_atom_sites_solution_secondary difmap
_cell_angle_alpha 90.00
_cell_angle_beta 91.565(4)
_cell_angle_gamma 90.00
_cell_formula_units_Z 4
_cell_length_a 8.4679(19)
_cell_length_b 8.713(2)
_cell_length_c 20.147(5)
_cell_measurement_reflns_used 2292
_cell_measurement_temperature 294(2)
_cell_measurement_theta_max 25.42
_cell_measurement_theta_min 2.55
_cell_volume 1485.9(6)
_computing_cell_refinement 'SAINT (Bruker, 1999)'
_computing_data_collection 'SMART (Bruker, 1998)'
_computing_data_reduction 'SAINT (Bruker, 1999)'
_computing_molecular_graphics 'SHELXTL (Bruker, 1999)'
_computing_publication_material 'SHELXTL (Bruker, 1999)'
_computing_structure_refinement 'SHELXL97 (Sheldrick, 1997)'
_computing_structure_solution 'SHELXS97 (Sheldrick, 1997)'
_diffrn_ambient_temperature 294(2)
_diffrn_measured_fraction_theta_full 1.000
_diffrn_measured_fraction_theta_max 1.000
_diffrn_measurement_device_type 'Bruker SMART 1000'
_diffrn_measurement_method '\f and \w'
_diffrn_radiation_monochromator graphite
_diffrn_radiation_source 'fine-focus sealed tube'
_diffrn_radiation_type MoK\a
_diffrn_radiation_wavelength 0.71073
_diffrn_reflns_av_R_equivalents 0.0320
_diffrn_reflns_av_sigmaI/netI 0.0353
_diffrn_reflns_limit_h_max 10
_diffrn_reflns_limit_h_min -9
_diffrn_reflns_limit_k_max 10
_diffrn_reflns_limit_k_min -10
_diffrn_reflns_limit_l_max 20
_diffrn_reflns_limit_l_min -23
_diffrn_reflns_number 7441
_diffrn_reflns_theta_full 25.02
_diffrn_reflns_theta_max 25.02
_diffrn_reflns_theta_min 2.02
_exptl_absorpt_coefficient_mu 0.231
_exptl_absorpt_correction_T_max 0.9628
_exptl_absorpt_correction_T_min 0.9510
_exptl_absorpt_correction_type multi-scan
_exptl_absorpt_process_details '(<i>SADABS</i>; Sheldrick, 1996)'
_exptl_crystal_colour colorless
_exptl_crystal_density_diffrn 1.356
_exptl_crystal_density_method 'not measured'
_exptl_crystal_description Monoclinic
_exptl_crystal_F_000 632
_exptl_crystal_size_max 0.22
_exptl_crystal_size_mid 0.18
_exptl_crystal_size_min 0.12
_refine_diff_density_max 0.377
_refine_diff_density_min -0.298
_refine_ls_extinction_method none
_refine_ls_goodness_of_fit_ref 1.002
_refine_ls_hydrogen_treatment constr
_refine_ls_matrix_type full
_refine_ls_number_parameters 191
_refine_ls_number_reflns 2620
_refine_ls_number_restraints 0
_refine_ls_restrained_S_all 1.002
_refine_ls_R_factor_all 0.0715
_refine_ls_R_factor_gt 0.0429
_refine_ls_shift/su_max 0.001
_refine_ls_shift/su_mean 0.000
_refine_ls_structure_factor_coef Fsqd
_refine_ls_weighting_details 'calc w=1/[\s^2^(Fo^2^)+(0.0469P)^2^+0.8973P] where P=(Fo^2^+2Fc^2^)/3'
_refine_ls_weighting_scheme calc
_refine_ls_wR_factor_gt 0.1010
_refine_ls_wR_factor_ref 0.1188
_reflns_number_gt 1807
_reflns_number_total 2620
_reflns_threshold_expression I>2\s(I)
_cod_data_source_file is2211.cif
_cod_data_source_block I
_cod_depositor_comments
;
The following automatic conversions were performed:
'_symmetry_cell_setting' value 'Monoclinic' changed to 'monoclinic'
according to '/home/saulius/struct/CIF-dictionaries/cif_core.dic'
dictionary named 'cif_core.dic' version 2.4.1 from 2010-06-29.

Automatic conversion script
Id: cif_fix_enum 1527 2010-12-29 10:47:43Z saulius 

The following automatic conversions were performed:

'_symmetry_cell_setting' value 'Monoclinic' changed to 'monoclinic'
according to /home/saulius/struct/CIF-dictionaries/cif_core.dic
dictionary named 'cif_core.dic' version 2.4.1 from 2010-06-29.

Automatic conversion script
Id: cif_fix_values 1715 2011-07-08 13:25:40Z adriana 
;
_cod_original_cell_volume 1486.0(6)
_cod_original_sg_symbol_H-M 'P 21/n'
_cod_database_code 2216016
_cod_database_fobs_code 2216016

loop_
_symmetry_equiv_pos_as_xyz
'x, y, z'
'-x+1/2, y+1/2, -z+1/2'
'-x, -y, -z'
'x-1/2, -y-1/2, z-1/2'

loop_
_atom_site_type_symbol
_atom_site_label
_atom_site_fract_x
_atom_site_fract_y
_atom_site_fract_z
_atom_site_U_iso_or_equiv
_atom_site_adp_type
_atom_site_calc_flag
_atom_site_refinement_flags
_atom_site_occupancy
S S1 0.48762(9) 0.77682(9) 0.05323(4) 0.0621(3) Uani d . 1
O O1 0.0277(2) 1.0382(2) 0.23069(9) 0.0649(6) Uani d . 1
O O3 0.0994(4) 1.2840(3) 0.05419(12) 0.1099(10) Uani d . 1
N N1 0.2699(2) 0.9246(2) 0.11271(9) 0.0397(5) Uani d . 1
N N2 0.2269(3) 0.9170(3) -0.00064(10) 0.0523(6) Uani d . 1
N N3 0.3142(4) 0.8453(4) -0.11270(13) 0.0963(10) Uani d . 1
C C1 -0.0593(3) 0.7490(3) 0.10658(12) 0.0450(6) Uani d . 1
H H1 -0.0287 0.8022 0.0690 0.054 Uiso calc R 1
C C2 -0.1267(3) 0.6056(3) 0.10017(14) 0.0545(7) Uani d . 1
H H2 -0.1413 0.5623 0.0583 0.065 Uiso calc R 1
C C3 -0.1727(3) 0.5259(3) 0.15584(15) 0.0590(7) Uani d . 1
H H3 -0.2163 0.4283 0.1515 0.071 Uiso calc R 1
C C4 -0.1537(3) 0.5914(3) 0.21766(14) 0.0558(7) Uani d . 1
H H4 -0.1869 0.5388 0.2550 0.067 Uiso calc R 1
C C5 -0.0863(3) 0.7335(3) 0.22468(12) 0.0476(6) Uani d . 1
H H5 -0.0732 0.7765 0.2667 0.057 Uiso calc R 1
C C6 -0.0370(3) 0.8143(3) 0.16918(11) 0.0383(6) Uani d . 1
C C7 0.0381(3) 0.9666(3) 0.17954(11) 0.0408(6) Uani d . 1
C C8 0.1404(3) 1.0279(3) 0.12343(12) 0.0411(6) Uani d . 1
H H8 0.0763 1.0392 0.0825 0.049 Uiso calc R 1
O O2 0.2034(2) 1.1730(2) 0.14353(9) 0.0576(5) Uani d . 1
C C9 0.1813(3) 1.2918(3) 0.10238(14) 0.0537(7) Uani d . 1
C C10 0.2675(4) 1.4304(3) 0.12631(18) 0.0838(10) Uani d . 1
H H10A 0.2424 1.5155 0.0976 0.126 Uiso calc R 1
H H10B 0.3791 1.4114 0.1262 0.126 Uiso calc R 1
H H10C 0.2367 1.4541 0.1707 0.126 Uiso calc R 1
C C11 0.3752(3) 0.8805(4) 0.16776(13) 0.0665(9) Uani d . 1
H H11A 0.3194 0.8153 0.1983 0.080 Uiso calc R 1
H H11B 0.4108 0.9713 0.1917 0.080 Uiso calc R 1
C C12 0.5133(3) 0.7969(4) 0.14161(14) 0.0631(8) Uani d . 1
H H12A 0.5217 0.6964 0.1621 0.076 Uiso calc R 1
H H12B 0.6096 0.8532 0.1520 0.076 Uiso calc R 1
C C13 0.3130(3) 0.8817(3) 0.05162(12) 0.0409(6) Uani d . 1
C C14 0.2788(4) 0.8745(3) -0.05949(15) 0.0638(8) Uani d . 1

loop_
_atom_site_aniso_label
_atom_site_aniso_U_11
_atom_site_aniso_U_22
_atom_site_aniso_U_33
_atom_site_aniso_U_12
_atom_site_aniso_U_13
_atom_site_aniso_U_23
S1 0.0543(4) 0.0690(5) 0.0636(5) 0.0039(4) 0.0152(3) -0.0048(4)
O1 0.0687(13) 0.0744(14) 0.0521(11) -0.0061(10) 0.0119(9) -0.0255(10)
O3 0.199(3) 0.0569(14) 0.0711(16) -0.0233(17) -0.0545(18) 0.0135(12)
N1 0.0361(10) 0.0495(13) 0.0335(11) -0.0032(9) 0.0015(8) 0.0027(9)
N2 0.0626(14) 0.0613(15) 0.0329(12) -0.0084(11) 0.0015(10) -0.0033(10)
N3 0.151(3) 0.094(2) 0.0454(16) -0.030(2) 0.0220(17) -0.0161(15)
C1 0.0454(14) 0.0501(16) 0.0398(14) -0.0043(12) 0.0062(11) 0.0022(11)
C2 0.0575(17) 0.0517(17) 0.0543(16) -0.0074(14) 0.0049(13) -0.0062(13)
C3 0.0544(17) 0.0488(17) 0.074(2) -0.0090(13) 0.0055(14) 0.0084(15)
C4 0.0463(15) 0.0654(19) 0.0559(18) -0.0030(14) 0.0057(13) 0.0208(14)
C5 0.0379(13) 0.0680(18) 0.0372(13) 0.0017(13) 0.0044(10) 0.0049(12)
C6 0.0303(11) 0.0488(15) 0.0359(13) 0.0020(11) 0.0022(10) 0.0015(11)
C7 0.0377(13) 0.0492(15) 0.0354(13) 0.0044(11) -0.0008(10) -0.0028(12)
C8 0.0453(14) 0.0374(14) 0.0401(13) -0.0044(11) -0.0068(11) -0.0006(11)
O2 0.0730(12) 0.0415(11) 0.0570(12) -0.0124(9) -0.0203(9) 0.0054(9)
C9 0.0671(18) 0.0477(17) 0.0462(16) -0.0078(14) 0.0018(13) 0.0003(13)
C10 0.098(3) 0.0502(19) 0.102(3) -0.0221(18) -0.015(2) 0.0055(18)
C11 0.0541(17) 0.098(2) 0.0466(16) 0.0191(16) -0.0078(13) -0.0024(16)
C12 0.0464(16) 0.078(2) 0.0654(19) 0.0064(15) 0.0018(13) 0.0114(16)
C13 0.0435(13) 0.0403(14) 0.0391(14) -0.0138(11) 0.0066(11) 0.0010(11)
C14 0.085(2) 0.0584(19) 0.0480(18) -0.0203(16) 0.0042(15) -0.0025(14)

loop_
_atom_type_symbol
_atom_type_description
_atom_type_scat_dispersion_real
_atom_type_scat_dispersion_imag
_atom_type_scat_source
C C 0.0033 0.0016 'International Tables Vol C Tables 4.2.6.8 and 6.1.1.4'
H H 0.0000 0.0000 'International Tables Vol C Tables 4.2.6.8 and 6.1.1.4'
N N 0.0061 0.0033 'International Tables Vol C Tables 4.2.6.8 and 6.1.1.4'
O O 0.0106 0.0060 'International Tables Vol C Tables 4.2.6.8 and 6.1.1.4'
S S 0.1246 0.1234 'International Tables Vol C Tables 4.2.6.8 and 6.1.1.4'

loop_
_geom_angle_atom_site_label_1
_geom_angle_atom_site_label_2
_geom_angle_atom_site_label_3
_geom_angle
C13 S1 C12 92.71(12)
C13 N1 C8 122.5(2)
C13 N1 C11 116.6(2)
C8 N1 C11 120.26(19)
C13 N2 C14 117.7(2)
C2 C1 C6 120.1(2)
C2 C1 H1 120.0
C6 C1 H1 120.0
C1 C2 C3 120.3(3)
C1 C2 H2 119.9
C3 C2 H2 119.9
C4 C3 C2 119.8(3)
C4 C3 H3 120.1
C2 C3 H3 120.1
C5 C4 C3 120.5(2)
C5 C4 H4 119.8
C3 C4 H4 119.8
C4 C5 C6 120.4(2)
C4 C5 H5 119.8
C6 C5 H5 119.8
C1 C6 C5 119.0(2)
C1 C6 C7 122.7(2)
C5 C6 C7 118.4(2)
O1 C7 C6 122.7(2)
O1 C7 C8 120.2(2)
C6 C7 C8 117.1(2)
O2 C8 N1 108.44(19)
O2 C8 C7 108.22(19)
N1 C8 C7 109.86(19)
O2 C8 H8 110.1
N1 C8 H8 110.1
C7 C8 H8 110.1
C9 O2 C8 117.73(19)
O3 C9 O2 122.4(3)
O3 C9 C10 125.9(3)
O2 C9 C10 111.7(2)
C9 C10 H10A 109.5
C9 C10 H10B 109.5
H10A C10 H10B 109.5
C9 C10 H10C 109.5
H10A C10 H10C 109.5
H10B C10 H10C 109.5
N1 C11 C12 109.3(2)
N1 C11 H11A 109.8
C12 C11 H11A 109.8
N1 C11 H11B 109.8
C12 C11 H11B 109.8
H11A C11 H11B 108.3
C11 C12 S1 108.89(19)
C11 C12 H12A 109.9
S1 C12 H12A 109.9
C11 C12 H12B 109.9
S1 C12 H12B 109.9
H12A C12 H12B 108.3
N2 C13 N1 120.9(2)
N2 C13 S1 126.66(19)
N1 C13 S1 112.39(18)
N3 C14 N2 174.3(4)

loop_
_geom_bond_atom_site_label_1
_geom_bond_atom_site_label_2
_geom_bond_distance
S1 C13 1.738(3)
S1 C12 1.796(3)
O1 C7 1.210(3)
O3 C9 1.179(3)
N1 C13 1.346(3)
N1 C8 1.439(3)
N1 C11 1.456(3)
N2 C13 1.301(3)
N2 C14 1.328(3)
N3 C14 1.149(4)
C1 C2 1.378(4)
C1 C6 1.392(3)
C1 H1 0.9300
C2 C3 1.384(4)
C2 H2 0.9300
C3 C4 1.376(4)
C3 H3 0.9300
C4 C5 1.369(4)
C4 H4 0.9300
C5 C6 1.395(3)
C5 H5 0.9300
C6 C7 1.484(3)
C7 C8 1.538(3)
C8 O2 1.427(3)
C8 H8 0.9800
O2 C9 1.336(3)
C9 C10 1.485(4)
C10 H10A 0.9600
C10 H10B 0.9600
C10 H10C 0.9600
C11 C12 1.487(4)
C11 H11A 0.9700
C11 H11B 0.9700
C12 H12A 0.9700
C12 H12B 0.9700

loop_
_geom_hbond_atom_site_label_D
_geom_hbond_atom_site_label_H
_geom_hbond_atom_site_label_A
_geom_hbond_distance_DH
_geom_hbond_distance_HA
_geom_hbond_distance_DA
_geom_hbond_angle_DHA
C8 H8 O3 0.98 2.22 2.649(4) 105
C8 H8 N2 0.98 2.38 2.796(3) 105

loop_
_geom_torsion_atom_site_label_1
_geom_torsion_atom_site_label_2
_geom_torsion_atom_site_label_3
_geom_torsion_atom_site_label_4
_geom_torsion
C6 C1 C2 C3 0.1(4)
C1 C2 C3 C4 1.2(4)
C2 C3 C4 C5 -1.5(4)
C3 C4 C5 C6 0.5(4)
C2 C1 C6 C5 -1.1(4)
C2 C1 C6 C7 178.6(2)
C4 C5 C6 C1 0.8(3)
C4 C5 C6 C7 -178.9(2)
C1 C6 C7 O1 163.7(2)
C5 C6 C7 O1 -16.7(3)
C1 C6 C7 C8 -20.0(3)
C5 C6 C7 C8 159.7(2)
C13 N1 C8 O2 -106.5(2)
C11 N1 C8 O2 64.1(3)
C13 N1 C8 C7 135.4(2)
C11 N1 C8 C7 -54.0(3)
O1 C7 C8 O2 -2.5(3)
C6 C7 C8 O2 -178.97(18)
O1 C7 C8 N1 115.7(2)
C6 C7 C8 N1 -60.7(3)
N1 C8 O2 C9 113.8(2)
C7 C8 O2 C9 -127.1(2)
C8 O2 C9 O3 7.7(4)
C8 O2 C9 C10 -173.9(2)
C13 N1 C11 C12 1.0(4)
C8 N1 C11 C12 -170.1(2)
N1 C11 C12 S1 -2.8(3)
C13 S1 C12 C11 3.1(2)
C14 N2 C13 N1 178.2(2)
C14 N2 C13 S1 -2.7(3)
C8 N1 C13 N2 -8.6(3)
C11 N1 C13 N2 -179.5(2)
C8 N1 C13 S1 172.23(17)
C11 N1 C13 S1 1.4(3)
C12 S1 C13 N2 178.3(2)
C12 S1 C13 N1 -2.61(19)
